data_1513378
loop_
_publ_author_name
'Salammal, Shabi Thankaraj'
'Balandier, Jean-Yves'
'Arlin, Jean-Baptiste'
'Olivier, Yoann'
'Lemaur, Vincent'
'Wang, Linjun'
'Beljonne, David'
'Cornil, J\'er\^ome'
'Kennedy, Alan Robert'
'Geerts, Yves Henri'
'Chattopadhyay, Basab'

_publ_section_title
;
 Polymorphism in Bulk and Thin Films: The Curious Case of
 Dithiophene-DPP(Boc)-Dithiophene
;
_journal_issue 1
_journal_name_full 'The Journal of Physical Chemistry C'
_journal_page_first 657
_journal_paper_doi 10.1021/jp410824u
_journal_volume 118
_journal_year 2014
_chemical_formula_sum 'C32 H28 N2 O6 S4'
_chemical_formula_weight 664.80
_chemical_name_systematic
;
 ?
;
_space_group_IT_number 14
_symmetry_cell_setting monoclinic
_symmetry_space_group_name_Hall '-P 2ybc'
_symmetry_space_group_name_H-M 'P 1 21/c 1'
_atom_sites_solution_hydrogens geom
_atom_sites_solution_primary direct
_atom_sites_solution_secondary difmap
_audit_creation_method SHELXL-97
_cell_angle_alpha 90.00
_cell_angle_beta 101.642(6)
_cell_angle_gamma 90.00
_cell_formula_units_Z 2
_cell_length_a 11.1947(6)
_cell_length_b 5.6858(3)
_cell_length_c 23.9486(16)
_cell_measurement_reflns_used 926
_cell_measurement_temperature 123(2)
_cell_measurement_theta_max 28.5713
_cell_measurement_theta_min 3.4673
_cell_volume 1492.99(15)
_computing_structure_refinement 'SHELXL-97 (Sheldrick, 2008)'
_diffrn_ambient_temperature 123(2)
_diffrn_measured_fraction_theta_full 0.996
_diffrn_measured_fraction_theta_max 0.996
_diffrn_measurement_device_type 'Oxford Diffraction Xcalibur E'
_diffrn_measurement_method 'omega scans'
_diffrn_radiation_monochromator graphite
_diffrn_radiation_source 'fine-focus sealed tube'
_diffrn_radiation_type MoK\a
_diffrn_radiation_wavelength 0.71073
_diffrn_reflns_av_R_equivalents 0.0673
_diffrn_reflns_av_sigmaI/netI 0.1212
_diffrn_reflns_limit_h_max 13
_diffrn_reflns_limit_h_min -13
_diffrn_reflns_limit_k_max 7
_diffrn_reflns_limit_k_min -5
_diffrn_reflns_limit_l_max 29
_diffrn_reflns_limit_l_min -26
_diffrn_reflns_number 6167
_diffrn_reflns_theta_full 26.00
_diffrn_reflns_theta_max 26.00
_diffrn_reflns_theta_min 3.47
_exptl_absorpt_coefficient_mu 0.368
_exptl_absorpt_correction_T_max 1.00000
_exptl_absorpt_correction_T_min 0.86684
_exptl_absorpt_correction_type multi-scan
_exptl_absorpt_process_details
;
CrysAlisPro, Oxford Diffraction Ltd.,
Version 1.171.34.40 (release 27-08-2010 CrysAlis171 .NET)
(compiled Aug 27 2010,11:50:40)
Empirical absorption correction using spherical harmonics,
 implemented in SCALE3 ABSPACK scaling algorithm.
;
_exptl_crystal_colour green
_exptl_crystal_density_diffrn 1.479
_exptl_crystal_density_method 'not measured'
_exptl_crystal_description 'fine needle'
_exptl_crystal_F_000 692
_exptl_crystal_size_max 0.35
_exptl_crystal_size_mid 0.03
_exptl_crystal_size_min 0.02
_refine_diff_density_max 0.386
_refine_diff_density_min -0.317
_refine_diff_density_rms 0.084
_refine_ls_extinction_method none
_refine_ls_goodness_of_fit_ref 1.024
_refine_ls_hydrogen_treatment constr
_refine_ls_matrix_type full
_refine_ls_number_parameters 202
_refine_ls_number_reflns 2912
_refine_ls_number_restraints 0
_refine_ls_restrained_S_all 1.024
_refine_ls_R_factor_all 0.1186
_refine_ls_R_factor_gt 0.0592
_refine_ls_shift/su_max 0.001
_refine_ls_shift/su_mean 0.000
_refine_ls_structure_factor_coef Fsqd
_refine_ls_weighting_details 'calc w=1/[\s^2^(Fo^2^)+(0.0204P)^2^+0.0000P] where P=(Fo^2^+2Fc^2^)/3'
_refine_ls_weighting_scheme calc
_refine_ls_wR_factor_gt 0.0831
_refine_ls_wR_factor_ref 0.1001
_reflns_number_gt 1821
_reflns_number_total 2912
_reflns_threshold_expression I>2\s(I)
_cod_data_source_file jp410824u_si_002.cif
_cod_data_source_block jbaway_onep24
_cod_original_sg_symbol_H-M P21/c
_cod_database_code 1513378

loop_
_symmetry_equiv_pos_as_xyz
'x, y, z'
'-x, y+1/2, -z+1/2'
'-x, -y, -z'
'x, -y-1/2, z-1/2'

loop_
_atom_site_label
_atom_site_type_symbol
_atom_site_fract_x
_atom_site_fract_y
_atom_site_fract_z
_atom_site_U_iso_or_equiv
_atom_site_adp_type
_atom_site_occupancy
_atom_site_symmetry_multiplicity
_atom_site_calc_flag
_atom_site_refinement_flags
S1 S 0.86058(8) -0.11801(17) 0.59242(4) 0.0163(2) Uani 1 1 d .
S2 S 0.50242(8) -0.40574(18) 0.57926(4) 0.0233(3) Uani 1 1 d .
O1 O 0.7710(2) 0.4694(4) 0.41342(10) 0.0210(6) Uani 1 1 d .
O2 O 0.8144(2) 0.9037(4) 0.35540(9) 0.0172(6) Uani 1 1 d .
O3 O 0.9883(2) 0.7429(4) 0.33759(10) 0.0202(6) Uani 1 1 d .
N1 N 0.9411(2) 0.7141(5) 0.42639(11) 0.0125(7) Uani 1 1 d .
C1 C 0.8698(3) 0.5248(6) 0.44208(14) 0.0148(8) Uani 1 1 d .
C2 C 0.9445(3) 0.4356(6) 0.49401(14) 0.0120(8) Uani 1 1 d .
C3 C 0.9453(3) 0.2642(6) 0.53565(14) 0.0131(8) Uani 1 1 d .
C4 C 0.8546(3) 0.0914(6) 0.53888(14) 0.0133(8) Uani 1 1 d .
C5 C 0.7470(3) 0.0728(6) 0.50005(14) 0.0189(9) Uani 1 1 d .
H5 H 0.7266 0.1706 0.4673 0.023 Uiso 1 1 calc R
C6 C 0.6700(3) -0.1036(6) 0.51305(14) 0.0182(9) Uani 1 1 d .
H6 H 0.5919 -0.1356 0.4903 0.022 Uiso 1 1 calc R
C7 C 0.7182(3) -0.2261(6) 0.56172(14) 0.0161(9) Uani 1 1 d .
C8 C 0.6604(3) -0.4084(6) 0.58896(14) 0.0159(8) Uani 1 1 d .
C9 C 0.7071(3) -0.5951(6) 0.62146(14) 0.0162(8) Uani 1 1 d .
H9 H 0.7920 -0.6263 0.6322 0.019 Uiso 1 1 calc R
C10 C 0.6175(3) -0.7374(6) 0.63764(14) 0.0182(9) Uani 1 1 d .
H10 H 0.6355 -0.8760 0.6599 0.022 Uiso 1 1 calc R
C11 C 0.5028(3) -0.6572(6) 0.61834(14) 0.0202(9) Uani 1 1 d .
H11 H 0.4314 -0.7314 0.6256 0.024 Uiso 1 1 calc R
C12 C 0.9185(3) 0.7888(6) 0.36783(15) 0.0148(8) Uani 1 1 d .
C13 C 0.7688(3) 0.9857(6) 0.29531(14) 0.0168(9) Uani 1 1 d .
C14 C 0.7420(3) 0.7741(6) 0.25661(14) 0.0250(10) Uani 1 1 d .
H14A H 0.6951 0.6587 0.2737 0.038 Uiso 1 1 calc R
H14B H 0.8189 0.7029 0.2516 0.038 Uiso 1 1 calc R
H14C H 0.6948 0.8233 0.2194 0.038 Uiso 1 1 calc R
C15 C 0.6520(3) 1.1138(7) 0.30005(15) 0.0265(10) Uani 1 1 d .
H15A H 0.5951 1.0028 0.3120 0.040 Uiso 1 1 calc R
H15B H 0.6148 1.1809 0.2629 0.040 Uiso 1 1 calc R
H15C H 0.6709 1.2401 0.3283 0.040 Uiso 1 1 calc R
C16 C 0.8605(3) 1.1531(6) 0.27837(15) 0.0236(9) Uani 1 1 d .
H16A H 0.8254 1.2251 0.2415 0.035 Uiso 1 1 calc R
H16B H 0.9345 1.0662 0.2752 0.035 Uiso 1 1 calc R
H16C H 0.8811 1.2761 0.3074 0.035 Uiso 1 1 calc R

loop_
_atom_site_aniso_label
_atom_site_aniso_U_11
_atom_site_aniso_U_22
_atom_site_aniso_U_33
_atom_site_aniso_U_23
_atom_site_aniso_U_13
_atom_site_aniso_U_12
S1 0.0127(5) 0.0172(5) 0.0184(5) 0.0041(5) 0.0015(4) -0.0023(5)
S2 0.0129(5) 0.0267(6) 0.0302(6) 0.0105(5) 0.0038(4) -0.0029(5)
O1 0.0129(13) 0.0300(17) 0.0171(14) 0.0053(12) -0.0039(12) -0.0049(13)
O2 0.0158(13) 0.0212(15) 0.0139(13) 0.0046(12) 0.0012(11) 0.0026(13)
O3 0.0174(13) 0.0265(16) 0.0175(14) -0.0011(13) 0.0055(12) 0.0021(13)
N1 0.0113(15) 0.0157(16) 0.0096(15) 0.0039(14) -0.0002(13) -0.0044(14)
C1 0.017(2) 0.015(2) 0.014(2) 0.0011(17) 0.0077(17) 0.0001(18)
C2 0.0097(17) 0.015(2) 0.0112(18) 0.0031(17) 0.0013(15) -0.0004(16)
C3 0.0076(17) 0.019(2) 0.0123(19) -0.0008(17) 0.0008(16) 0.0023(17)
C4 0.0139(18) 0.016(2) 0.0112(19) -0.0004(17) 0.0054(16) -0.0007(18)
C5 0.019(2) 0.019(2) 0.017(2) 0.0047(18) -0.0011(17) 0.0012(19)
C6 0.0136(18) 0.023(2) 0.017(2) -0.0002(19) 0.0000(16) -0.0044(19)
C7 0.0113(19) 0.020(2) 0.017(2) -0.0010(18) 0.0022(17) -0.0030(18)
C8 0.0125(18) 0.017(2) 0.018(2) -0.0009(18) 0.0022(16) -0.0028(18)
C9 0.0144(18) 0.015(2) 0.019(2) -0.0030(19) 0.0028(17) -0.0006(18)
C10 0.026(2) 0.013(2) 0.015(2) 0.0007(17) 0.0029(18) -0.0014(19)
C11 0.017(2) 0.025(2) 0.019(2) 0.0026(18) 0.0041(18) -0.0079(19)
C12 0.014(2) 0.013(2) 0.017(2) 0.0005(17) 0.0000(17) -0.0080(18)
C13 0.017(2) 0.020(2) 0.012(2) 0.0058(17) -0.0014(17) -0.0015(18)
C14 0.035(2) 0.021(2) 0.016(2) 0.0047(18) -0.0046(19) -0.004(2)
C15 0.024(2) 0.031(2) 0.023(2) 0.012(2) 0.0019(18) 0.006(2)
C16 0.031(2) 0.020(2) 0.019(2) 0.0039(18) 0.0021(18) 0.000(2)

loop_
_atom_type_symbol
_atom_type_description
_atom_type_scat_dispersion_real
_atom_type_scat_dispersion_imag
_atom_type_scat_source
S S 0.1246 0.1234 'International Tables Vol C Tables 4.2.6.8 and 6.1.1.4'
O O 0.0106 0.0060 'International Tables Vol C Tables 4.2.6.8 and 6.1.1.4'
N N 0.0061 0.0033 'International Tables Vol C Tables 4.2.6.8 and 6.1.1.4'
C C 0.0033 0.0016 'International Tables Vol C Tables 4.2.6.8 and 6.1.1.4'
H H 0.0000 0.0000 'International Tables Vol C Tables 4.2.6.8 and 6.1.1.4'

loop_
_geom_angle_atom_site_label_1
_geom_angle_atom_site_label_2
_geom_angle_atom_site_label_3
_geom_angle
_geom_angle_site_symmetry_1
_geom_angle_site_symmetry_3
C7 S1 C4 91.99(17) . .
C11 S2 C8 91.70(17) . .
C12 O2 C13 119.1(3) . .
C3 N1 C1 111.9(3) 3_766 .
C3 N1 C12 124.1(3) 3_766 .
C1 N1 C12 118.6(3) . .
O1 C1 N1 122.4(3) . .
O1 C1 C2 134.1(3) . .
N1 C1 C2 103.5(3) . .
C3 C2 C2 109.7(4) . 3_766
C3 C2 C1 141.4(3) . .
C2 C2 C1 108.9(4) 3_766 .
C2 C3 N1 106.0(3) . 3_766
C2 C3 C4 128.2(3) . .
N1 C3 C4 125.8(3) 3_766 .
C5 C4 C3 123.7(3) . .
C5 C4 S1 110.2(3) . .
C3 C4 S1 126.1(3) . .
C4 C5 C6 113.7(3) . .
C4 C5 H5 123.2 . .
C6 C5 H5 123.2 . .
C7 C6 C5 113.5(3) . .
C7 C6 H6 123.2 . .
C5 C6 H6 123.2 . .
C6 C7 C8 127.8(3) . .
C6 C7 S1 110.6(3) . .
C8 C7 S1 121.4(3) . .
C9 C8 C7 131.6(3) . .
C9 C8 S2 110.3(3) . .
C7 C8 S2 118.0(3) . .
C8 C9 C10 113.3(3) . .
C8 C9 H9 123.4 . .
C10 C9 H9 123.4 . .
C11 C10 C9 113.2(3) . .
C11 C10 H10 123.4 . .
C9 C10 H10 123.4 . .
C10 C11 S2 111.5(3) . .
C10 C11 H11 124.3 . .
S2 C11 H11 124.3 . .
O3 C12 O2 128.9(3) . .
O3 C12 N1 121.2(3) . .
O2 C12 N1 109.9(3) . .
O2 C13 C14 109.1(3) . .
O2 C13 C16 109.5(3) . .
C14 C13 C16 113.4(3) . .
O2 C13 C15 102.1(3) . .
C14 C13 C15 111.1(3) . .
C16 C13 C15 111.0(3) . .
C13 C14 H14A 109.5 . .
C13 C14 H14B 109.5 . .
H14A C14 H14B 109.5 . .
C13 C14 H14C 109.5 . .
H14A C14 H14C 109.5 . .
H14B C14 H14C 109.5 . .
C13 C15 H15A 109.5 . .
C13 C15 H15B 109.5 . .
H15A C15 H15B 109.5 . .
C13 C15 H15C 109.5 . .
H15A C15 H15C 109.5 . .
H15B C15 H15C 109.5 . .
C13 C16 H16A 109.5 . .
C13 C16 H16B 109.5 . .
H16A C16 H16B 109.5 . .
C13 C16 H16C 109.5 . .
H16A C16 H16C 109.5 . .
H16B C16 H16C 109.5 . .

loop_
_geom_bond_atom_site_label_1
_geom_bond_atom_site_label_2
_geom_bond_distance
_geom_bond_site_symmetry_2
S1 C7 1.728(3) .
S1 C4 1.741(3) .
S2 C11 1.708(4) .
S2 C8 1.736(3) .
O1 C1 1.219(4) .
O2 C12 1.317(4) .
O2 C13 1.501(4) .
O3 C12 1.197(4) .
N1 C3 1.411(4) 3_766
N1 C1 1.435(4) .
N1 C12 1.438(4) .
C1 C2 1.444(4) .
C2 C3 1.393(4) .
C2 C2 1.421(6) 3_766
C3 N1 1.411(4) 3_766
C3 C4 1.427(5) .
C4 C5 1.369(4) .
C5 C6 1.398(4) .
C5 H5 0.9500 .
C6 C7 1.371(4) .
C6 H6 0.9500 .
C7 C8 1.445(5) .
C8 C9 1.357(4) .
C9 C10 1.403(4) .
C9 H9 0.9500 .
C10 C11 1.353(4) .
C10 H10 0.9500 .
C11 H11 0.9500 .
C13 C14 1.512(5) .
C13 C16 1.515(5) .
C13 C15 1.520(5) .
C14 H14A 0.9800 .
C14 H14B 0.9800 .
C14 H14C 0.9800 .
C15 H15A 0.9800 .
C15 H15B 0.9800 .
C15 H15C 0.9800 .
C16 H16A 0.9800 .
C16 H16B 0.9800 .
C16 H16C 0.9800 .

loop_
_geom_torsion_atom_site_label_1
_geom_torsion_atom_site_label_2
_geom_torsion_atom_site_label_3
_geom_torsion_atom_site_label_4
_geom_torsion
_geom_torsion_site_symmetry_1
_geom_torsion_site_symmetry_4
C3 N1 C1 O1 -176.6(3) 3_766 .
C12 N1 C1 O1 -21.3(5) . .
C3 N1 C1 C2 2.3(3) 3_766 .
C12 N1 C1 C2 157.7(3) . .
O1 C1 C2 C3 -1.8(8) . .
N1 C1 C2 C3 179.5(4) . .
O1 C1 C2 C2 176.8(4) . 3_766
N1 C1 C2 C2 -1.9(4) . 3_766
C2 C2 C3 N1 -0.5(5) 3_766 3_766
C1 C2 C3 N1 178.1(4) . 3_766
C2 C2 C3 C4 -177.5(3) 3_766 .
C1 C2 C3 C4 1.1(7) . .
C2 C3 C4 C5 -1.6(6) . .
N1 C3 C4 C5 -178.0(3) 3_766 .
C2 C3 C4 S1 -179.7(3) . .
N1 C3 C4 S1 4.0(5) 3_766 .
C7 S1 C4 C5 -0.2(3) . .
C7 S1 C4 C3 178.1(3) . .
C3 C4 C5 C6 -177.6(3) . .
S1 C4 C5 C6 0.7(4) . .
C4 C5 C6 C7 -1.0(5) . .
C5 C6 C7 C8 175.9(3) . .
C5 C6 C7 S1 0.8(4) . .
C4 S1 C7 C6 -0.4(3) . .
C4 S1 C7 C8 -175.8(3) . .
C6 C7 C8 C9 151.2(4) . .
S1 C7 C8 C9 -34.2(5) . .
C6 C7 C8 S2 -27.1(5) . .
S1 C7 C8 S2 147.6(2) . .
C11 S2 C8 C9 -0.7(3) . .
C11 S2 C8 C7 177.9(3) . .
C7 C8 C9 C10 -177.3(3) . .
S2 C8 C9 C10 1.1(4) . .
C8 C9 C10 C11 -1.0(4) . .
C9 C10 C11 S2 0.5(4) . .
C8 S2 C11 C10 0.1(3) . .
C13 O2 C12 O3 2.7(5) . .
C13 O2 C12 N1 -176.3(3) . .
C3 N1 C12 O3 45.7(5) 3_766 .
C1 N1 C12 O3 -106.5(4) . .
C3 N1 C12 O2 -135.2(3) 3_766 .
C1 N1 C12 O2 72.7(4) . .
C12 O2 C13 C14 64.2(4) . .
C12 O2 C13 C16 -60.4(4) . .
C12 O2 C13 C15 -178.1(3) . .
